data_4500362
loop_
_publ_author_name
'Fujita, Wataru'
'Takahashi, Kazuyuki'
'Kobayashi, Hayao'

_publ_section_title
;
 Structural and Magnetic Studies on Two-Dimensional Square Planar Lattice
 Magnets Composed of Organic Radical Cation Salts
 (Benzo[1,2-d:4,5-d&#x2032;]Bis[1,3,2]dithiazolyl-2-zolium)&#x00B7;X (X =
 TlBr4, TlI4, and InI4)
;
_journal_issue 2
_journal_name_full 'Crystal Growth &amp; Design'
_journal_page_first 575
_journal_paper_doi 10.1021/cg101481c
_journal_volume 11
_journal_year 2011
_chemical_formula_sum 'C6 H2 I4 N2 S4 Tl'
_chemical_formula_weight 942.31
_chemical_name_systematic
; 
 ? 
;
_space_group_IT_number 62
_symmetry_cell_setting orthorhombic
_symmetry_space_group_name_Hall '-P 2ac 2n'
_symmetry_space_group_name_H-M 'P n m a'
_atom_sites_solution_hydrogens geom
_atom_sites_solution_primary direct
_atom_sites_solution_secondary difmap
_audit_creation_method SHELXL-97
_cell_angle_alpha 90.00
_cell_angle_beta 90.00
_cell_angle_gamma 90.00
_cell_formula_units_Z 4
_cell_length_a 12.243(2)
_cell_length_b 18.452(3)
_cell_length_c 7.4456(17)
_cell_measurement_temperature 120(2)
_cell_volume 1682.0(5)
_computing_structure_refinement 'SHELXL-97 (Sheldrick, 1997)'
_computing_structure_solution 'SHELXS-97 (Sheldrick, 1990)'
_diffrn_ambient_temperature 120(2)
_diffrn_measured_fraction_theta_full 0.997
_diffrn_measured_fraction_theta_max 0.997
_diffrn_radiation_monochromator graphite
_diffrn_radiation_source 'fine-focus sealed tube'
_diffrn_radiation_type MoK\a
_diffrn_radiation_wavelength 0.71070
_diffrn_reflns_av_R_equivalents 0.0597
_diffrn_reflns_av_sigmaI/netI 0.0421
_diffrn_reflns_limit_h_max 15
_diffrn_reflns_limit_h_min -15
_diffrn_reflns_limit_k_max 23
_diffrn_reflns_limit_k_min -23
_diffrn_reflns_limit_l_max 9
_diffrn_reflns_limit_l_min -9
_diffrn_reflns_number 12116
_diffrn_reflns_theta_full 27.48
_diffrn_reflns_theta_max 27.48
_diffrn_reflns_theta_min 3.20
_exptl_absorpt_coefficient_mu 17.421
_exptl_absorpt_correction_T_max 0.1283
_exptl_absorpt_correction_T_min 0.1283
_exptl_absorpt_correction_type multi-scan
_exptl_crystal_density_diffrn 3.721
_exptl_crystal_density_method 'not measured'
_exptl_crystal_F_000 1636
_exptl_crystal_size_max 0.20
_exptl_crystal_size_mid 0.20
_exptl_crystal_size_min 0.20
_refine_diff_density_max 1.514
_refine_diff_density_min -7.794
_refine_diff_density_rms 0.479
_refine_ls_extinction_method none
_refine_ls_goodness_of_fit_ref 1.141
_refine_ls_hydrogen_treatment refall
_refine_ls_matrix_type full
_refine_ls_number_parameters 82
_refine_ls_number_reflns 1980
_refine_ls_number_restraints 0
_refine_ls_restrained_S_all 1.141
_refine_ls_R_factor_all 0.0775
_refine_ls_R_factor_gt 0.0664
_refine_ls_shift/su_max 0.000
_refine_ls_shift/su_mean 0.000
_refine_ls_structure_factor_coef Fsqd
_refine_ls_weighting_details 'calc w=1/[\s^2^(Fo^2^)+(0.0961P)^2^+59.0649P] where P=(Fo^2^+2Fc^2^)/3'
_refine_ls_weighting_scheme calc
_refine_ls_wR_factor_gt 0.1774
_refine_ls_wR_factor_ref 0.1847
_reflns_number_gt 1762
_reflns_number_total 1980
_reflns_threshold_expression >2sigma(I)
_cod_data_source_file cg101481c_si_002.cif
_cod_data_source_block 090316tli42
_cod_original_cell_volume 1682.1(6)
_cod_original_sg_symbol_H-M Pnma
_cod_database_code 4500362

loop_
_symmetry_equiv_pos_as_xyz
'x, y, z'
'-x+1/2, -y, z+1/2'
'x+1/2, -y+1/2, -z+1/2'
'-x, y+1/2, -z'
'-x, -y, -z'
'x-1/2, y, -z-1/2'
'-x-1/2, y-1/2, z-1/2'
'x, -y-1/2, z'

loop_
_atom_site_label
_atom_site_type_symbol
_atom_site_fract_x
_atom_site_fract_y
_atom_site_fract_z
_atom_site_U_iso_or_equiv
_atom_site_adp_type
_atom_site_occupancy
_atom_site_symmetry_multiplicity
_atom_site_calc_flag
_atom_site_refinement_flags
Tl1 Tl 0.61050(6) 0.7500 0.07560(11) 0.0223(3) Uani 1 2 d S
I2 I 0.6630(2) 0.7500 0.4363(3) 0.0542(6) Uani 1 2 d S
I3 I 0.49613(8) 0.62656(6) -0.00776(14) 0.0278(3) Uani 1 1 d .
I4 I 0.81383(12) 0.7500 -0.0860(2) 0.0307(4) Uani 1 2 d S
S1 S 0.7079(3) 0.5807(2) -0.3745(6) 0.0301(9) Uani 1 1 d .
S2 S 0.7141(3) 0.4326(2) -0.3574(6) 0.0300(9) Uani 1 1 d .
C1 C 0.5929(12) 0.4642(9) -0.4373(19) 0.022(3) Uani 1 1 d .
C2 C 0.5030(13) 0.4215(10) -0.492(2) 0.026(3) Uani 1 1 d .
H1 H 0.5054 0.3711 -0.4874 0.031 Uiso 1 1 calc R
C3 C 0.5890(12) 0.5419(9) -0.4486(18) 0.020(3) Uani 1 1 d .
N1 N 0.7778(11) 0.5086(8) -0.3234(19) 0.031(3) Uani 1 1 d .

loop_
_atom_site_aniso_label
_atom_site_aniso_U_11
_atom_site_aniso_U_22
_atom_site_aniso_U_33
_atom_site_aniso_U_23
_atom_site_aniso_U_13
_atom_site_aniso_U_12
Tl1 0.0128(4) 0.0270(4) 0.0271(5) 0.000 0.0009(3) 0.000
I2 0.0629(14) 0.0388(10) 0.0610(13) 0.000 0.0047(11) 0.000
I3 0.0177(5) 0.0387(6) 0.0269(6) -0.0040(4) 0.0016(4) -0.0084(4)
I4 0.0167(7) 0.0280(7) 0.0473(10) 0.000 0.0084(6) 0.000
S1 0.0162(18) 0.039(2) 0.035(2) -0.0152(18) -0.0031(15) -0.0073(16)
S2 0.0147(17) 0.039(2) 0.036(2) 0.0064(18) -0.0052(16) -0.0042(16)
C1 0.015(7) 0.034(8) 0.017(7) -0.003(6) 0.002(5) -0.008(6)
C2 0.019(7) 0.034(8) 0.024(8) 0.001(6) 0.002(6) -0.008(6)
C3 0.015(6) 0.033(8) 0.012(6) -0.010(5) 0.002(5) -0.012(6)
N1 0.015(6) 0.049(9) 0.028(7) -0.008(6) -0.001(6) -0.003(6)

loop_
_atom_type_symbol
_atom_type_description
_atom_type_scat_dispersion_real
_atom_type_scat_dispersion_imag
_atom_type_scat_source
C C 0.0033 0.0016 'International Tables Vol C Tables 4.2.6.8 and 6.1.1.4'
H H 0.0000 0.0000 'International Tables Vol C Tables 4.2.6.8 and 6.1.1.4'
N N 0.0061 0.0033 'International Tables Vol C Tables 4.2.6.8 and 6.1.1.4'
S S 0.1246 0.1234 'International Tables Vol C Tables 4.2.6.8 and 6.1.1.4'
Tl Tl -2.8358 9.6688 'International Tables Vol C Tables 4.2.6.8 and 6.1.1.4'
I I -0.4742 1.8119 'International Tables Vol C Tables 4.2.6.8 and 6.1.1.4'

loop_
_geom_angle_atom_site_label_1
_geom_angle_atom_site_label_2
_geom_angle_atom_site_label_3
_geom_angle
_geom_angle_site_symmetry_1
I3 Tl1 I3 112.16(6) 8_575
I3 Tl1 I2 109.79(4) 8_575
I3 Tl1 I2 109.79(4) .
I3 Tl1 I4 111.15(3) 8_575
I3 Tl1 I4 111.15(3) .
I2 Tl1 I4 102.34(7) .
N1 S1 C3 100.4(8) .
N1 S2 C1 100.2(8) .
C2 C1 C3 120.9(15) .
C2 C1 S2 126.1(14) .
C3 C1 S2 113.0(11) .
C3 C2 C1 116.9(16) 5_664
C2 C3 C1 122.1(14) 5_664
C2 C3 S1 126.2(13) 5_664
C1 C3 S1 111.7(12) .
S2 N1 S1 114.6(8) .

loop_
_geom_bond_atom_site_label_1
_geom_bond_atom_site_label_2
_geom_bond_distance
_geom_bond_site_symmetry_2
Tl1 I3 2.7447(12) 8_575
Tl1 I3 2.7448(12) .
Tl1 I2 2.761(3) .
Tl1 I4 2.7651(17) .
S1 N1 1.627(16) .
S1 C3 1.713(14) .
S2 N1 1.625(15) .
S2 C1 1.702(16) .
C1 C2 1.41(2) .
C1 C3 1.44(2) .
C2 C3 1.39(2) 5_664
C3 C2 1.39(2) 5_664
